data_4066638
loop_
_publ_author_name
'Chen, Dafa'
'Zhang, Xi'
'Xu, Shansheng'
'Song, Haibin'
'Wang, Baiquan'

_publ_section_title
;
 Pyridyl-Substituted Indenyl Ruthenium Complexes: Synthesis, Structures,
 and Reactivities
;
_journal_issue 15
_journal_name_full Organometallics
_journal_page_first 3418
_journal_paper_doi 10.1021/om100556y
_journal_volume 29
_journal_year 2010
_chemical_formula_sum 'C21 H13 N O5 Ru2'
_chemical_formula_weight 561.46
_chemical_name_systematic
; 
 ? 
;
_space_group_IT_number 2
_symmetry_cell_setting triclinic
_symmetry_space_group_name_Hall '-P 1'
_symmetry_space_group_name_H-M 'P -1'
_atom_sites_solution_hydrogens geom
_atom_sites_solution_primary direct
_atom_sites_solution_secondary difmap
_audit_creation_method SHELXL-97
_cell_angle_alpha 70.030(3)
_cell_angle_beta 79.719(3)
_cell_angle_gamma 73.811(3)
_cell_formula_units_Z 2
_cell_length_a 9.0160(19)
_cell_length_b 9.2492(19)
_cell_length_c 13.378(3)
_cell_measurement_reflns_used 2290
_cell_measurement_temperature 294(2)
_cell_measurement_theta_max 26.32
_cell_measurement_theta_min 2.46
_cell_volume 1002.7(4)
_computing_cell_refinement 'Bruker SMART'
_computing_data_collection 'Bruker SMART'
_computing_data_reduction 'Bruker SAINT'
_computing_molecular_graphics 'Bruker SHELXTL'
_computing_publication_material 'Bruker SHELXTL'
_computing_structure_refinement 'SHELXL-97 (Sheldrick, 1997)'
_computing_structure_solution 'SHELXS-97 (Sheldrick, 1990)'
_diffrn_ambient_temperature 294(2)
_diffrn_measured_fraction_theta_full 0.979
_diffrn_measured_fraction_theta_max 0.979
_diffrn_measurement_device_type 'CCD area detector'
_diffrn_measurement_method 'phi and omega scans'
_diffrn_radiation_monochromator graphite
_diffrn_radiation_source 'fine-focus sealed tube'
_diffrn_radiation_type MoK\a
_diffrn_radiation_wavelength 0.71073
_diffrn_reflns_av_R_equivalents 0.0174
_diffrn_reflns_av_sigmaI/netI 0.0406
_diffrn_reflns_limit_h_max 11
_diffrn_reflns_limit_h_min -11
_diffrn_reflns_limit_k_max 11
_diffrn_reflns_limit_k_min -10
_diffrn_reflns_limit_l_max 14
_diffrn_reflns_limit_l_min -16
_diffrn_reflns_number 5791
_diffrn_reflns_theta_full 26.45
_diffrn_reflns_theta_max 26.45
_diffrn_reflns_theta_min 1.63
_exptl_absorpt_coefficient_mu 1.538
_exptl_absorpt_correction_T_max 1.000000
_exptl_absorpt_correction_T_min 0.609428
_exptl_absorpt_correction_type multi-scan
_exptl_absorpt_process_details SADABS
_exptl_crystal_density_diffrn 1.860
_exptl_crystal_density_meas ?
_exptl_crystal_density_method 'not measured'
_exptl_crystal_F_000 548
_exptl_crystal_size_max 0.22
_exptl_crystal_size_mid 0.16
_exptl_crystal_size_min 0.14
_refine_diff_density_max 1.799
_refine_diff_density_min -1.644
_refine_diff_density_rms 0.112
_refine_ls_extinction_method none
_refine_ls_goodness_of_fit_ref 0.932
_refine_ls_hydrogen_treatment constr
_refine_ls_matrix_type full
_refine_ls_number_parameters 262
_refine_ls_number_reflns 4057
_refine_ls_number_restraints 0
_refine_ls_restrained_S_all 0.932
_refine_ls_R_factor_all 0.0813
_refine_ls_R_factor_gt 0.0486
_refine_ls_shift/su_max 0.001
_refine_ls_shift/su_mean 0.000
_refine_ls_structure_factor_coef Fsqd
_refine_ls_weighting_details 'calc w=1/[\s^2^(Fo^2^)+(0.0704P)^2^+5.5221P] where P=(Fo^2^+2Fc^2^)/3'
_refine_ls_weighting_scheme calc
_refine_ls_wR_factor_gt 0.1244
_refine_ls_wR_factor_ref 0.1521
_reflns_number_gt 2758
_reflns_number_total 4057
_reflns_threshold_expression >2sigma(I)
_cod_data_source_file om100556y_si_001.cif
_cod_data_source_block 070407c
_cod_depositor_comments
;
The following automatic conversions were performed:

'_symmetry_cell_setting' value 'Triclinic' changed to 'triclinic'
according to /home/saulius/struct/CIF-dictionaries/cif_core.dic
dictionary named 'cif_core.dic' version 2.4.1 from
2010-06-29.

'_exptl_absorpt_correction_type' value 'MULTI-SCAN'
changed to 'multi-scan' according to
/home/saulius/struct/CIF-dictionaries/cif_core.dic dictionary named
'cif_core.dic' version 2.4.1 from
2010-06-29.

'_refine_ls_hydrogen_treatment' value 'CONSTR' changed
to 'constr' according to
/home/saulius/struct/CIF-dictionaries/cif_core.dic dictionary named
'cif_core.dic' version 2.4.1 from 2010-06-29.

Automatic conversion script
Id: cif_fix_values 1715 2011-07-08 13:25:40Z adriana 

The following automatic conversions were performed:

'_exptl_crystal_density_meas' value 'NONE' was changed to '?' - the
value is perceived as not measured.

Automatic conversion script
Id: cif_fix_values 3008 2015-01-20 13:52:24Z robertas 
;
_cod_original_sg_symbol_H-M P-1
_cod_database_code 4066638

loop_
_symmetry_equiv_pos_as_xyz
'x, y, z'
'-x, -y, -z'

loop_
_atom_site_label
_atom_site_type_symbol
_atom_site_fract_x
_atom_site_fract_y
_atom_site_fract_z
_atom_site_U_iso_or_equiv
_atom_site_adp_type
_atom_site_occupancy
_atom_site_symmetry_multiplicity
_atom_site_calc_flag
_atom_site_refinement_flags
Ru1 Ru 0.32603(7) 0.16028(8) 0.83759(5) 0.0547(2) Uani 1 1 d .
Ru2 Ru 0.23719(7) 0.05744(8) 0.68833(4) 0.0545(2) Uani 1 1 d .
O1 O 0.6413(8) -0.0564(12) 0.8146(7) 0.113(3) Uani 1 1 d .
O2 O 0.4395(8) 0.3219(9) 0.9600(6) 0.097(2) Uani 1 1 d .
O3 O 0.2137(9) -0.1022(8) 1.0250(6) 0.089(2) Uani 1 1 d .
O4 O 0.4512(12) -0.2636(12) 0.7143(8) 0.140(4) Uani 1 1 d .
O5 O 0.0127(9) -0.1102(9) 0.8467(5) 0.094(2) Uani 1 1 d .
N1 N 0.0973(8) 0.3152(7) 0.8299(5) 0.0568(15) Uani 1 1 d .
C1 C 0.5210(11) 0.0256(13) 0.8237(7) 0.078(3) Uani 1 1 d .
C2 C 0.3955(9) 0.2619(12) 0.9153(7) 0.070(2) Uani 1 1 d .
C3 C 0.2522(9) -0.0074(10) 0.9549(7) 0.0585(19) Uani 1 1 d .
C4 C 0.3702(11) -0.1393(14) 0.7026(8) 0.080(3) Uani 1 1 d .
C5 C 0.0983(9) -0.0437(10) 0.7879(6) 0.0580(19) Uani 1 1 d .
C6 C 0.0164(10) 0.3582(10) 0.9137(7) 0.068(2) Uani 1 1 d .
H6A H 0.0628 0.3248 0.9771 0.081 Uiso 1 1 calc R
C7 C -0.1336(12) 0.4504(12) 0.9091(11) 0.091(3) Uani 1 1 d .
H7 H -0.1894 0.4767 0.9686 0.109 Uiso 1 1 calc R
C8 C -0.1976(13) 0.5020(12) 0.8128(12) 0.103(4) Uani 1 1 d .
H8A H -0.2979 0.5652 0.8069 0.124 Uiso 1 1 calc R
C9 C -0.1149(14) 0.4614(11) 0.7258(10) 0.093(3) Uani 1 1 d .
H9A H -0.1580 0.4984 0.6610 0.112 Uiso 1 1 calc R
C10 C 0.0316(10) 0.3659(9) 0.7353(8) 0.070(2) Uani 1 1 d .
C11 C 0.1291(11) 0.3123(10) 0.6472(6) 0.068(2) Uani 1 1 d .
C12 C 0.0871(13) 0.2647(10) 0.5646(7) 0.077(3) Uani 1 1 d .
C13 C -0.0613(14) 0.2656(11) 0.5393(8) 0.091(3) Uani 1 1 d .
H13A H -0.1528 0.2998 0.5783 0.109 Uiso 1 1 calc R
C14 C -0.0614(17) 0.2123(12) 0.4528(10) 0.101(4) Uani 1 1 d .
H14A H -0.1553 0.2176 0.4304 0.121 Uiso 1 1 calc R
C15 C 0.0788(19) 0.1509(15) 0.3994(9) 0.108(4) Uani 1 1 d .
H15A H 0.0747 0.1116 0.3448 0.130 Uiso 1 1 calc R
C16 C 0.2169(16) 0.1468(13) 0.4240(7) 0.099(4) Uani 1 1 d .
H16A H 0.3068 0.1070 0.3861 0.119 Uiso 1 1 calc R
C17 C 0.2265(13) 0.2031(12) 0.5079(7) 0.079(3) Uani 1 1 d .
C18 C 0.3511(13) 0.2229(13) 0.5491(7) 0.084(3) Uani 1 1 d .
H18A H 0.4602 0.1979 0.5213 0.100 Uiso 1 1 calc R
C19 C 0.2941(12) 0.2989(11) 0.6290(6) 0.072(3) Uani 1 1 d .
C20 C 0.3786(13) 0.3454(14) 0.6925(7) 0.088(3) Uani 1 1 d .
H20A H 0.3170 0.4469 0.7007 0.105 Uiso 1 1 calc R
C21 C 0.527(2) 0.365(2) 0.6500(12) 0.176(8) Uani 1 1 d .
H21A H 0.5195 0.4558 0.5871 0.264 Uiso 1 1 calc R
H21B H 0.5861 0.2726 0.6317 0.264 Uiso 1 1 calc R
H21C H 0.5766 0.3808 0.7019 0.264 Uiso 1 1 calc R

loop_
_atom_site_aniso_label
_atom_site_aniso_U_11
_atom_site_aniso_U_22
_atom_site_aniso_U_33
_atom_site_aniso_U_23
_atom_site_aniso_U_13
_atom_site_aniso_U_12
Ru1 0.0507(4) 0.0791(5) 0.0433(3) -0.0242(3) -0.0067(3) -0.0215(3)
Ru2 0.0643(4) 0.0702(4) 0.0373(3) -0.0135(3) -0.0073(3) -0.0311(3)
O1 0.057(4) 0.182(8) 0.116(6) -0.089(6) -0.004(4) -0.003(5)
O2 0.080(4) 0.130(6) 0.114(6) -0.083(5) -0.032(4) -0.007(4)
O3 0.103(5) 0.086(5) 0.069(4) -0.008(4) -0.008(4) -0.028(4)
O4 0.125(7) 0.134(8) 0.154(9) -0.073(7) -0.028(6) 0.027(6)
O5 0.100(5) 0.126(6) 0.066(4) -0.014(4) 0.001(4) -0.068(5)
N1 0.066(4) 0.054(4) 0.052(4) -0.009(3) -0.015(3) -0.019(3)
C1 0.061(5) 0.126(8) 0.063(5) -0.050(6) -0.005(4) -0.022(6)
C2 0.056(5) 0.103(7) 0.067(5) -0.042(5) -0.012(4) -0.018(5)
C3 0.057(4) 0.070(5) 0.054(5) -0.026(4) -0.014(4) -0.008(4)
C4 0.066(6) 0.107(8) 0.072(6) -0.037(6) -0.009(5) -0.014(6)
C5 0.061(5) 0.066(5) 0.049(4) -0.010(4) -0.015(4) -0.021(4)
C6 0.065(5) 0.068(5) 0.077(6) -0.026(5) -0.009(4) -0.020(4)
C7 0.077(6) 0.066(6) 0.137(10) -0.048(6) -0.007(7) -0.009(5)
C8 0.070(6) 0.058(6) 0.171(13) -0.022(7) -0.042(8) 0.004(5)
C9 0.106(8) 0.055(6) 0.120(9) -0.011(6) -0.060(7) -0.008(6)
C10 0.077(6) 0.047(4) 0.083(6) 0.007(4) -0.037(5) -0.027(4)
C11 0.100(7) 0.067(5) 0.047(4) -0.004(4) -0.027(4) -0.040(5)
C12 0.117(8) 0.056(5) 0.069(6) 0.010(4) -0.054(6) -0.046(5)
C13 0.116(8) 0.070(6) 0.086(7) 0.005(5) -0.058(6) -0.027(6)
C14 0.141(10) 0.066(6) 0.113(9) 0.006(6) -0.091(8) -0.043(7)
C15 0.170(13) 0.095(8) 0.074(7) -0.002(6) -0.047(8) -0.062(9)
C16 0.167(11) 0.107(8) 0.047(5) -0.002(5) -0.024(6) -0.089(8)
C17 0.112(8) 0.093(7) 0.041(4) -0.009(4) -0.009(5) -0.053(6)
C18 0.114(8) 0.107(7) 0.048(5) -0.018(5) 0.003(5) -0.069(7)
C19 0.103(7) 0.087(6) 0.039(4) 0.000(4) -0.011(4) -0.065(5)
C20 0.109(8) 0.132(9) 0.049(5) -0.017(5) -0.006(5) -0.087(7)
C21 0.199(17) 0.27(2) 0.118(12) -0.063(13) 0.016(11) -0.170(17)

loop_
_atom_type_symbol
_atom_type_description
_atom_type_scat_dispersion_real
_atom_type_scat_dispersion_imag
_atom_type_scat_source
C C 0.0033 0.0016 'International Tables Vol C Tables 4.2.6.8 and 6.1.1.4'
H H 0.0000 0.0000 'International Tables Vol C Tables 4.2.6.8 and 6.1.1.4'
N N 0.0061 0.0033 'International Tables Vol C Tables 4.2.6.8 and 6.1.1.4'
O O 0.0106 0.0060 'International Tables Vol C Tables 4.2.6.8 and 6.1.1.4'
Ru Ru -1.2594 0.8363 'International Tables Vol C Tables 4.2.6.8 and 6.1.1.4'

loop_
_geom_angle_atom_site_label_1
_geom_angle_atom_site_label_2
_geom_angle_atom_site_label_3
_geom_angle
C1 Ru1 C2 93.5(4)
C1 Ru1 C3 91.8(4)
C2 Ru1 C3 100.6(4)
C1 Ru1 N1 171.3(3)
C2 Ru1 N1 93.7(3)
C3 Ru1 N1 91.7(3)
C1 Ru1 C20 92.4(5)
C2 Ru1 C20 87.7(4)
C3 Ru1 C20 170.5(3)
N1 Ru1 C20 83.0(4)
C1 Ru1 Ru2 87.0(3)
C2 Ru1 Ru2 168.9(3)
C3 Ru1 Ru2 90.5(2)
N1 Ru1 Ru2 84.97(16)
C20 Ru1 Ru2 81.2(2)
C4 Ru2 C5 87.8(4)
C4 Ru2 C11 165.7(4)
C5 Ru2 C11 106.4(4)
C4 Ru2 C18 104.2(4)
C5 Ru2 C18 165.4(4)
C11 Ru2 C18 62.1(4)
C4 Ru2 C19 128.8(4)
C5 Ru2 C19 138.2(4)
C11 Ru2 C19 37.5(3)
C18 Ru2 C19 36.5(3)
C4 Ru2 C12 141.0(4)
C5 Ru2 C12 105.8(4)
C11 Ru2 C12 37.5(3)
C18 Ru2 C12 59.7(4)
C19 Ru2 C12 60.7(3)
C4 Ru2 C17 109.8(4)
C5 Ru2 C17 132.2(3)
C11 Ru2 C17 62.1(3)
C18 Ru2 C17 35.9(3)
C19 Ru2 C17 60.7(3)
C12 Ru2 C17 35.6(4)
C4 Ru2 Ru1 103.4(3)
C5 Ru2 Ru1 92.6(2)
C11 Ru2 Ru1 74.59(19)
C18 Ru2 Ru1 92.6(2)
C19 Ru2 Ru1 62.65(19)
C12 Ru2 Ru1 112.0(2)
C17 Ru2 Ru1 123.3(2)
C6 N1 C10 119.6(8)
C6 N1 Ru1 123.0(5)
C10 N1 Ru1 117.4(6)
O1 C1 Ru1 179.5(12)
O2 C2 Ru1 178.5(8)
O3 C3 Ru1 176.9(7)
O4 C4 Ru2 178.2(10)
O5 C5 Ru2 177.0(8)
N1 C6 C7 122.2(9)
N1 C6 H6A 118.9
C7 C6 H6A 118.9
C6 C7 C8 117.4(11)
C6 C7 H7 121.3
C8 C7 H7 121.3
C9 C8 C7 120.8(10)
C9 C8 H8A 119.6
C7 C8 H8A 119.6
C10 C9 C8 119.5(10)
C10 C9 H9A 120.2
C8 C9 H9A 120.2
C9 C10 N1 120.3(10)
C9 C10 C11 123.8(9)
N1 C10 C11 115.9(8)
C19 C11 C12 106.6(8)
C19 C11 C10 122.9(7)
C12 C11 C10 130.4(9)
C19 C11 Ru2 74.0(5)
C12 C11 Ru2 76.2(5)
C10 C11 Ru2 115.5(5)
C17 C12 C13 120.7(9)
C17 C12 C11 108.2(8)
C13 C12 C11 131.0(11)
C17 C12 Ru2 72.3(5)
C13 C12 Ru2 125.0(6)
C11 C12 Ru2 66.3(4)
C14 C13 C12 116.6(12)
C14 C13 H13A 121.7
C12 C13 H13A 121.7
C13 C14 C15 120.8(10)
C13 C14 H14A 119.6
C15 C14 H14A 119.6
C16 C15 C14 122.6(12)
C16 C15 H15A 118.7
C14 C15 H15A 118.7
C15 C16 C17 119.8(13)
C15 C16 H16A 120.1
C17 C16 H16A 120.1
C16 C17 C18 133.6(11)
C16 C17 C12 119.2(10)
C18 C17 C12 107.0(8)
C16 C17 Ru2 126.6(7)
C18 C17 Ru2 69.3(5)
C12 C17 Ru2 72.1(5)
C17 C18 C19 110.3(10)
C17 C18 Ru2 74.8(5)
C19 C18 Ru2 72.2(5)
C17 C18 H18A 124.7
C19 C18 H18A 124.7
Ru2 C18 H18A 124.7
C18 C19 C11 107.1(8)
C18 C19 C20 129.8(10)
C11 C19 C20 122.9(9)
C18 C19 Ru2 71.3(5)
C11 C19 Ru2 68.5(4)
C20 C19 Ru2 121.0(6)
C21 C20 C19 116.4(10)
C21 C20 Ru1 125.1(11)
C19 C20 Ru1 92.0(5)
C21 C20 H20A 107.2
C19 C20 H20A 107.2
Ru1 C20 H20A 107.2
C20 C21 H21A 109.5
C20 C21 H21B 109.5
H21A C21 H21B 109.5
C20 C21 H21C 109.5
H21A C21 H21C 109.5
H21B C21 H21C 109.5

loop_
_geom_bond_atom_site_label_1
_geom_bond_atom_site_label_2
_geom_bond_distance
Ru1 C1 1.870(10)
Ru1 C2 1.893(8)
Ru1 C3 1.963(10)
Ru1 N1 2.155(7)
Ru1 C20 2.186(9)
Ru1 Ru2 2.7976(9)
Ru2 C4 1.848(11)
Ru2 C5 1.850(8)
Ru2 C11 2.198(9)
Ru2 C18 2.261(9)
Ru2 C19 2.272(8)
Ru2 C12 2.331(8)
Ru2 C17 2.333(8)
O1 C1 1.151(11)
O2 C2 1.121(9)
O3 C3 1.123(10)
O4 C4 1.153(12)
O5 C5 1.145(9)
N1 C6 1.341(10)
N1 C10 1.371(10)
C6 C7 1.382(13)
C6 H6A 0.9300
C7 C8 1.383(16)
C7 H7 0.9300
C8 C9 1.372(16)
C8 H8A 0.9300
C9 C10 1.369(13)
C9 H9A 0.9300
C10 C11 1.481(13)
C11 C19 1.440(13)
C11 C12 1.461(11)
C12 C17 1.427(15)
C12 C13 1.435(13)
C13 C14 1.405(15)
C13 H13A 0.9300
C14 C15 1.409(17)
C14 H14A 0.9300
C15 C16 1.331(17)
C15 H15A 0.9300
C16 C17 1.413(12)
C16 H16A 0.9300
C17 C18 1.416(13)
C18 C19 1.420(13)
C18 H18A 0.9800
C19 C20 1.467(11)
C20 C21 1.391(16)
C20 H20A 0.9800
C21 H21A 0.9600
C21 H21B 0.9600
C21 H21C 0.9600

loop_
_geom_torsion_atom_site_label_1
_geom_torsion_atom_site_label_2
_geom_torsion_atom_site_label_3
_geom_torsion_atom_site_label_4
_geom_torsion
C1 Ru1 Ru2 C4 24.9(5)
C2 Ru1 Ru2 C4 118.1(14)
C3 Ru1 Ru2 C4 -66.9(4)
N1 Ru1 Ru2 C4 -158.5(4)
C20 Ru1 Ru2 C4 117.8(5)
C1 Ru1 Ru2 C5 113.3(4)
C2 Ru1 Ru2 C5 -153.5(14)
C3 Ru1 Ru2 C5 21.5(3)
N1 Ru1 Ru2 C5 -70.2(3)
C20 Ru1 Ru2 C5 -153.8(4)
C1 Ru1 Ru2 C11 -140.5(4)
C2 Ru1 Ru2 C11 -47.3(14)
C3 Ru1 Ru2 C11 127.8(3)
N1 Ru1 Ru2 C11 36.1(3)
C20 Ru1 Ru2 C11 -47.6(4)
C1 Ru1 Ru2 C18 -80.3(4)
C2 Ru1 Ru2 C18 12.8(14)
C3 Ru1 Ru2 C18 -172.1(4)
N1 Ru1 Ru2 C18 96.2(4)
C20 Ru1 Ru2 C18 12.5(4)
C1 Ru1 Ru2 C19 -102.0(4)
C2 Ru1 Ru2 C19 -8.8(14)
C3 Ru1 Ru2 C19 166.2(4)
N1 Ru1 Ru2 C19 74.5(3)
C20 Ru1 Ru2 C19 -9.1(5)
C1 Ru1 Ru2 C12 -138.6(4)
C2 Ru1 Ru2 C12 -45.4(14)
C3 Ru1 Ru2 C12 129.7(4)
N1 Ru1 Ru2 C12 38.0(4)
C20 Ru1 Ru2 C12 -45.7(4)
C1 Ru1 Ru2 C17 -100.1(5)
C2 Ru1 Ru2 C17 -7.0(14)
C3 Ru1 Ru2 C17 168.1(4)
N1 Ru1 Ru2 C17 76.4(4)
C20 Ru1 Ru2 C17 -7.3(5)
C1 Ru1 N1 C6 171(2)
C2 Ru1 N1 C6 -43.5(7)
C3 Ru1 N1 C6 57.2(6)
C20 Ru1 N1 C6 -130.7(7)
Ru2 Ru1 N1 C6 147.5(6)
C1 Ru1 N1 C10 -7(3)
C2 Ru1 N1 C10 138.9(6)
C3 Ru1 N1 C10 -120.4(6)
C20 Ru1 N1 C10 51.7(6)
Ru2 Ru1 N1 C10 -30.1(5)
C2 Ru1 C1 O1 -70(100)
C3 Ru1 C1 O1 -171(100)
N1 Ru1 C1 O1 75(100)
C20 Ru1 C1 O1 18(100)
Ru2 Ru1 C1 O1 99(100)
C1 Ru1 C2 O2 36(37)
C3 Ru1 C2 O2 129(37)
N1 Ru1 C2 O2 -139(37)
C20 Ru1 C2 O2 -56(37)
Ru2 Ru1 C2 O2 -56(38)
C1 Ru1 C3 O3 76(14)
C2 Ru1 C3 O3 -18(14)
N1 Ru1 C3 O3 -112(14)
C20 Ru1 C3 O3 -168(13)
Ru2 Ru1 C3 O3 163(14)
C5 Ru2 C4 O4 -24(32)
C11 Ru2 C4 O4 148(31)
C18 Ru2 C4 O4 164(32)
C19 Ru2 C4 O4 133(31)
C12 Ru2 C4 O4 -137(31)
C17 Ru2 C4 O4 -159(32)
Ru1 Ru2 C4 O4 68(32)
C4 Ru2 C5 O5 -56(15)
C11 Ru2 C5 O5 126(15)
C18 Ru2 C5 O5 90(15)
C19 Ru2 C5 O5 151(14)
C12 Ru2 C5 O5 87(15)
C17 Ru2 C5 O5 60(15)
Ru1 Ru2 C5 O5 -159(15)
C10 N1 C6 C7 1.3(12)
Ru1 N1 C6 C7 -176.3(7)
N1 C6 C7 C8 -1.9(14)
C6 C7 C8 C9 0.6(16)
C7 C8 C9 C10 1.3(16)
C8 C9 C10 N1 -2.0(14)
C8 C9 C10 C11 178.6(9)
C6 N1 C10 C9 0.8(11)
Ru1 N1 C10 C9 178.4(6)
C6 N1 C10 C11 -179.8(7)
Ru1 N1 C10 C11 -2.1(9)
C9 C10 C11 C19 141.7(9)
N1 C10 C11 C19 -37.7(11)
C9 C10 C11 C12 -38.1(13)
N1 C10 C11 C12 142.5(8)
C9 C10 C11 Ru2 -131.4(8)
N1 C10 C11 Ru2 49.2(8)
C4 Ru2 C11 C19 -19.0(16)
C5 Ru2 C11 C19 153.1(5)
C18 Ru2 C11 C19 -36.5(5)
C12 Ru2 C11 C19 -112.2(7)
C17 Ru2 C11 C19 -77.3(5)
Ru1 Ru2 C11 C19 65.0(4)
C4 Ru2 C11 C12 93.2(15)
C5 Ru2 C11 C12 -94.7(6)
C18 Ru2 C11 C12 75.6(6)
C19 Ru2 C11 C12 112.2(7)
C17 Ru2 C11 C12 34.8(5)
Ru1 Ru2 C11 C12 177.1(6)
C4 Ru2 C11 C10 -138.3(14)
C5 Ru2 C11 C10 33.8(6)
C18 Ru2 C11 C10 -155.9(7)
C19 Ru2 C11 C10 -119.3(8)
C12 Ru2 C11 C10 128.5(9)
C17 Ru2 C11 C10 163.3(7)
Ru1 Ru2 C11 C10 -54.4(5)
C19 C11 C12 C17 8.0(9)
C10 C11 C12 C17 -172.3(8)
Ru2 C11 C12 C17 -60.3(6)
C19 C11 C12 C13 -175.0(8)
C10 C11 C12 C13 4.8(15)
Ru2 C11 C12 C13 116.7(9)
C19 C11 C12 Ru2 68.3(6)
C10 C11 C12 Ru2 -111.9(9)
C4 Ru2 C12 C17 -37.0(8)
C5 Ru2 C12 C17 -143.5(5)
C11 Ru2 C12 C17 119.9(8)
C18 Ru2 C12 C17 37.3(5)
C19 Ru2 C12 C17 79.6(6)
Ru1 Ru2 C12 C17 116.9(5)
C4 Ru2 C12 C13 78.5(13)
C5 Ru2 C12 C13 -28.0(11)
C11 Ru2 C12 C13 -124.5(13)
C18 Ru2 C12 C13 152.8(11)
C19 Ru2 C12 C13 -164.9(12)
C17 Ru2 C12 C13 115.5(12)
Ru1 Ru2 C12 C13 -127.5(9)
C4 Ru2 C12 C11 -156.9(7)
C5 Ru2 C12 C11 96.5(6)
C18 Ru2 C12 C11 -82.6(6)
C19 Ru2 C12 C11 -40.3(5)
C17 Ru2 C12 C11 -119.9(8)
Ru1 Ru2 C12 C11 -3.0(6)
C17 C12 C13 C14 -3.7(12)
C11 C12 C13 C14 179.5(8)
Ru2 C12 C13 C14 -92.8(11)
C12 C13 C14 C15 4.4(14)
C13 C14 C15 C16 -3.2(17)
C14 C15 C16 C17 1.1(17)
C15 C16 C17 C18 -176.0(11)
C15 C16 C17 C12 -0.4(14)
C15 C16 C17 Ru2 88.3(13)
C13 C12 C17 C16 1.8(13)
C11 C12 C17 C16 179.2(8)
Ru2 C12 C17 C16 122.5(9)
C13 C12 C17 C18 178.4(8)
C11 C12 C17 C18 -4.2(10)
Ru2 C12 C17 C18 -60.8(6)
C13 C12 C17 Ru2 -120.7(8)
C11 C12 C17 Ru2 56.7(5)
C4 Ru2 C17 C16 42.7(12)
C5 Ru2 C17 C16 -63.0(13)
C11 Ru2 C17 C16 -150.2(12)
C18 Ru2 C17 C16 129.7(15)
C19 Ru2 C17 C16 166.8(12)
C12 Ru2 C17 C16 -113.5(12)
Ru1 Ru2 C17 C16 164.9(9)
C4 Ru2 C17 C18 -86.9(7)
C5 Ru2 C17 C18 167.3(6)
C11 Ru2 C17 C18 80.1(7)
C19 Ru2 C17 C18 37.2(7)
C12 Ru2 C17 C18 116.8(9)
Ru1 Ru2 C17 C18 35.3(8)
C4 Ru2 C17 C12 156.3(5)
C5 Ru2 C17 C12 50.5(7)
C11 Ru2 C17 C12 -36.6(5)
C18 Ru2 C17 C12 -116.8(9)
C19 Ru2 C17 C12 -79.6(6)
Ru1 Ru2 C17 C12 -81.5(5)
C16 C17 C18 C19 174.6(10)
C12 C17 C18 C19 -1.3(11)
Ru2 C17 C18 C19 -64.0(6)
C16 C17 C18 Ru2 -121.4(12)
C12 C17 C18 Ru2 62.7(6)
C4 Ru2 C18 C17 104.3(7)
C5 Ru2 C18 C17 -40.3(17)
C11 Ru2 C18 C17 -80.1(7)
C19 Ru2 C18 C17 -117.7(10)
C12 Ru2 C18 C17 -37.0(6)
Ru1 Ru2 C18 C17 -151.1(6)
C4 Ru2 C18 C19 -138.0(6)
C5 Ru2 C18 C19 77.4(14)
C11 Ru2 C18 C19 37.6(6)
C12 Ru2 C18 C19 80.6(7)
C17 Ru2 C18 C19 117.7(10)
Ru1 Ru2 C18 C19 -33.5(6)
C17 C18 C19 C11 6.3(10)
Ru2 C18 C19 C11 -59.4(6)
C17 C18 C19 C20 -179.1(9)
Ru2 C18 C19 C20 115.2(10)
C17 C18 C19 Ru2 65.7(7)
C12 C11 C19 C18 -8.6(9)
C10 C11 C19 C18 171.6(8)
Ru2 C11 C19 C18 61.2(6)
C12 C11 C19 C20 176.4(8)
C10 C11 C19 C20 -3.4(13)
Ru2 C11 C19 C20 -113.8(8)
C12 C11 C19 Ru2 -69.8(5)
C10 C11 C19 Ru2 110.4(7)
C4 Ru2 C19 C18 56.3(7)
C5 Ru2 C19 C18 -158.4(6)
C11 Ru2 C19 C18 -117.8(8)
C12 Ru2 C19 C18 -77.6(7)
C17 Ru2 C19 C18 -36.5(6)
Ru1 Ru2 C19 C18 141.7(7)
C4 Ru2 C19 C11 174.1(5)
C5 Ru2 C19 C11 -40.5(6)
C18 Ru2 C19 C11 117.8(8)
C12 Ru2 C19 C11 40.3(5)
C17 Ru2 C19 C11 81.3(5)
Ru1 Ru2 C19 C11 -100.5(5)
C4 Ru2 C19 C20 -69.6(10)
C5 Ru2 C19 C20 75.8(10)
C11 Ru2 C19 C20 116.3(10)
C18 Ru2 C19 C20 -125.8(12)
C12 Ru2 C19 C20 156.6(10)
C17 Ru2 C19 C20 -162.4(10)
Ru1 Ru2 C19 C20 15.8(7)
C18 C19 C20 C21 22.3(18)
C11 C19 C20 C21 -163.9(13)
Ru2 C19 C20 C21 113.2(13)
C18 C19 C20 Ru1 -108.9(9)
C11 C19 C20 Ru1 64.9(9)
Ru2 C19 C20 Ru1 -18.1(9)
C1 Ru1 C20 C21 -25.4(12)
C2 Ru1 C20 C21 68.1(11)
C3 Ru1 C20 C21 -141(2)
N1 Ru1 C20 C21 162.0(12)
Ru2 Ru1 C20 C21 -112.0(11)
C1 Ru1 C20 C19 99.3(7)
C2 Ru1 C20 C19 -167.3(7)
C3 Ru1 C20 C19 -17(3)
N1 Ru1 C20 C19 -73.3(7)
Ru2 Ru1 C20 C19 12.6(6)
